data_2017371
loop_
_publ_author_name
'Hori, Akiko'
'Mizutani, Masaya'

_publ_section_title
;A benzene-rich pseudopolymorph of
 bis[\m-1,3-bis(pentafluorophenyl)propane-1,3-dionato]-\k^3^<i>O</i>,<i>O</i>':<i>O</i>';\k^3^<i>O</i>:<i>O</i>,<i>O</i>'-bis{aqua[1,3-bis(pentafluorophenyl)propane-1,3-dionato-\k^2^<i>O</i>,<i>O</i>']nickel(II)}
 benzene tetrasolvate
;
_journal_coeditor_code BG3106
_journal_issue 11
_journal_name_full 'Acta Crystallographica Section C'
_journal_page_first m415
_journal_page_last m417
_journal_paper_doi 10.1107/S0108270109037184
_journal_volume 65
_journal_year 2009
_chemical_formula_iupac '[Ni2 (C15 H F10 O2)4 (H2 O)2], 4C6 H6'
_chemical_formula_moiety 'C60 H8 F40 Ni2 O10, 4C6 H6'
_chemical_formula_sum 'C84 H32 F40 Ni2 O10'
_chemical_formula_weight 2078.48
_chemical_name_systematic
;
bis[\m-1,3-bis(pentafluorophenyl)propane-1,3-dionato]-
\k^3^<i>O</i>,<i>O</i>':<i>O</i>';\k^3^<i>O</i>:<i>O</i>,<i>O</i>'-
bis{aqua[1,3-bis(pentafluorophenyl)propane-1,3-dionato-
\k^2^<i>O</i>,<i>O</i>']nickel(II)} benzene tetrasolvate
;
_space_group_IT_number 2
_symmetry_cell_setting triclinic
_symmetry_space_group_name_Hall '-P 1'
_symmetry_space_group_name_H-M 'P -1'
_atom_sites_solution_hydrogens geom
_atom_sites_solution_primary direct
_atom_sites_solution_secondary difmap
_cell_angle_alpha 82.9800(10)
_cell_angle_beta 73.4110(10)
_cell_angle_gamma 74.5360(10)
_cell_formula_units_Z 1
_cell_length_a 12.0236(13)
_cell_length_b 12.4384(14)
_cell_length_c 14.0058(15)
_cell_measurement_reflns_used 7845
_cell_measurement_temperature 100
_cell_measurement_theta_max 27.60
_cell_measurement_theta_min 2.22
_cell_volume 1932.4(4)
_computing_cell_refinement 'SAINT (Bruker, 2006)'
_computing_data_collection 'APEX2 (Bruker, 2006)'
_computing_data_reduction 'SAINT (Bruker, 2006)'
_computing_molecular_graphics 'SHELXTL (Sheldrick, 2008)'
_computing_publication_material 'SHELXTL (Sheldrick, 2008)'
_computing_structure_refinement 'SHELXL97 (Sheldrick, 2008)'
_computing_structure_solution 'SHELXS97 (Sheldrick, 2008)'
_diffrn_ambient_temperature 100
_diffrn_detector_area_resol_mean 8.333
_diffrn_measured_fraction_theta_full 0.985
_diffrn_measured_fraction_theta_max 0.985
_diffrn_measurement_device_type 'Bruker APEXII CCD area-detector'
_diffrn_measurement_method '\f and \w scans'
_diffrn_radiation_monochromator graphite
_diffrn_radiation_source 'fine-focus sealed tube'
_diffrn_radiation_type MoK\a
_diffrn_radiation_wavelength 0.71073
_diffrn_reflns_av_R_equivalents 0.0226
_diffrn_reflns_av_sigmaI/netI 0.0302
_diffrn_reflns_limit_h_max 15
_diffrn_reflns_limit_h_min -15
_diffrn_reflns_limit_k_max 15
_diffrn_reflns_limit_k_min -15
_diffrn_reflns_limit_l_max 17
_diffrn_reflns_limit_l_min -17
_diffrn_reflns_number 21369
_diffrn_reflns_theta_full 27.10
_diffrn_reflns_theta_max 27.10
_diffrn_reflns_theta_min 2.04
_exptl_absorpt_coefficient_mu 0.647
_exptl_absorpt_correction_T_max 0.9091
_exptl_absorpt_correction_T_min 0.8549
_exptl_absorpt_correction_type empirical
_exptl_absorpt_process_details '(SADABS; Sheldrick 1996)'
_exptl_crystal_colour green
_exptl_crystal_density_diffrn 1.786
_exptl_crystal_density_method 'not measured'
_exptl_crystal_description prism
_exptl_crystal_F_000 1032
_exptl_crystal_size_max 0.25
_exptl_crystal_size_mid 0.20
_exptl_crystal_size_min 0.15
_refine_diff_density_max 0.409
_refine_diff_density_min -0.294
_refine_ls_extinction_method none
_refine_ls_goodness_of_fit_ref 1.030
_refine_ls_hydrogen_treatment mixed
_refine_ls_matrix_type full
_refine_ls_number_parameters 621
_refine_ls_number_reflns 8387
_refine_ls_number_restraints 0
_refine_ls_restrained_S_all 1.030
_refine_ls_R_factor_all 0.0457
_refine_ls_R_factor_gt 0.0330
_refine_ls_shift/su_max 0.001
_refine_ls_shift/su_mean 0.000
_refine_ls_structure_factor_coef Fsqd
_refine_ls_weighting_details 'calc w = 1/[\s^2^(Fo^2^)+(0.0419P)^2^+0.9180P] where P=(Fo^2^+2Fc^2^)/3'
_refine_ls_weighting_scheme calc
_refine_ls_wR_factor_gt 0.0809
_refine_ls_wR_factor_ref 0.0867
_reflns_number_gt 6817
_reflns_number_total 8387
_reflns_threshold_expression I>2\s(I)
_cod_data_source_file bg3106.cif
_cod_data_source_block I
_cod_original_sg_symbol_H-M P-1
_cod_database_code 2017371
_cod_database_fobs_code 2017371

loop_
_symmetry_equiv_pos_as_xyz
'x, y, z'
'-x, -y, -z'

loop_
_atom_site_type_symbol
_atom_site_label
_atom_site_fract_x
_atom_site_fract_y
_atom_site_fract_z
_atom_site_U_iso_or_equiv
_atom_site_adp_type
_atom_site_calc_flag
_atom_site_refinement_flags
_atom_site_occupancy
_atom_site_disorder_assembly
_atom_site_disorder_group
Ni Ni1 -0.00116(2) 0.410022(19) 0.087777(17) 0.01701(7) Uani d . 1 . .
O O1 -0.06914(11) 0.27984(10) 0.14248(9) 0.0181(3) Uani d . 1 . .
O O2 -0.15215(11) 0.51274(11) 0.16044(9) 0.0200(3) Uani d . 1 . .
O O3 0.08529(11) 0.37625(11) 0.19468(10) 0.0212(3) Uani d . 1 . .
O O4 0.06909(11) 0.54509(11) 0.03721(9) 0.0186(3) Uani d . 1 . .
O O5 0.14767(12) 0.31271(13) -0.00840(11) 0.0251(3) Uani d . 1 . .
C C1 -0.05628(17) 0.07334(16) 0.25328(14) 0.0216(4) Uani d . 1 . .
C C2 -0.06490(17) -0.03333(16) 0.29060(15) 0.0231(4) Uani d . 1 . .
C C3 -0.17241(18) -0.05077(15) 0.34902(15) 0.0232(4) Uani d . 1 . .
C C4 -0.27162(17) 0.03806(16) 0.36960(15) 0.0229(4) Uani d . 1 . .
C C5 -0.26185(17) 0.14316(16) 0.33049(14) 0.0212(4) Uani d . 1 . .
C C6 -0.15453(16) 0.16564(15) 0.27212(14) 0.0188(4) Uani d . 1 . .
C C7 -0.14225(16) 0.27988(15) 0.22797(14) 0.0177(4) Uani d . 1 . .
C C8 -0.21252(16) 0.37416(15) 0.28141(14) 0.0190(4) Uani d . 1 . .
H H8 -0.2561 0.3629 0.3485 0.023 Uiso calc R 1 . .
C C9 -0.22165(16) 0.48339(15) 0.24116(13) 0.0174(4) Uani d . 1 . .
C C10 -0.32179(17) 0.57730(16) 0.29007(14) 0.0197(4) Uani d . 1 . .
C C11 -0.30947(17) 0.68702(17) 0.27761(14) 0.0228(4) Uani d . 1 . .
C C12 -0.40326(19) 0.77692(16) 0.31306(15) 0.0252(4) Uani d . 1 . .
C C13 -0.51227(18) 0.75891(16) 0.36614(15) 0.0252(4) Uani d . 1 . .
C C14 -0.52769(17) 0.65183(18) 0.38150(15) 0.0265(4) Uani d . 1 . .
C C15 -0.43503(18) 0.56379(16) 0.34259(15) 0.0235(4) Uani d . 1 . .
C C16 0.27702(17) 0.23856(17) 0.27436(15) 0.0231(4) Uani d . 1 . .
C C17 0.33567(18) 0.18178(17) 0.34349(16) 0.0268(4) Uani d . 1 . .
C C18 0.35604(17) 0.24058(17) 0.41139(15) 0.0245(4) Uani d . 1 . .
C C19 0.32161(17) 0.35547(17) 0.40775(14) 0.0232(4) Uani d . 1 . .
C C20 0.26868(17) 0.41129(16) 0.33414(14) 0.0215(4) Uani d . 1 . .
C C21 0.24184(16) 0.35471(16) 0.26780(14) 0.0206(4) Uani d . 1 . .
C C22 0.17306(17) 0.41247(16) 0.19419(14) 0.0202(4) Uani d . 1 . .
C C23 0.21164(17) 0.50139(17) 0.13233(14) 0.0231(4) Uani d . 1 . .
H H23 0.2798 0.5205 0.1403 0.028 Uiso calc R 1 . .
C C24 0.15817(16) 0.56236(16) 0.06154(14) 0.0190(4) Uani d . 1 . .
C C25 0.20685(17) 0.66029(16) 0.00974(14) 0.0212(4) Uani d . 1 . .
C C26 0.14104(18) 0.76875(17) 0.02604(15) 0.0264(4) Uani d . 1 . .
C C27 0.1862(2) 0.85962(18) -0.01646(19) 0.0367(5) Uani d . 1 . .
C C28 0.3000(2) 0.8419(2) -0.07911(19) 0.0400(6) Uani d . 1 . .
C C29 0.3672(2) 0.7356(2) -0.09809(17) 0.0379(6) Uani d . 1 . .
C C30 0.32053(19) 0.64587(18) -0.05342(16) 0.0293(5) Uani d . 1 . .
C C31 0.5354(2) 0.7238(2) 0.08381(18) 0.0380(5) Uani d . 1 . .
H H31 0.6042 0.6697 0.0520 0.046 Uiso calc R 1 . .
C C32 0.5359(2) 0.8354(2) 0.07292(19) 0.0432(6) Uani d . 1 . .
H H32 0.6054 0.8581 0.0342 0.052 Uiso calc R 1 . .
C C33 0.4349(2) 0.9144(2) 0.1184(2) 0.0454(6) Uani d . 1 . .
H H33 0.4356 0.9912 0.1110 0.055 Uiso calc R 1 . .
C C34 0.3330(2) 0.8822(2) 0.17455(17) 0.0370(5) Uani d . 1 . .
H H34 0.2636 0.9367 0.2048 0.044 Uiso calc R 1 . .
C C35 0.3329(2) 0.7696(2) 0.18638(17) 0.0361(5) Uani d . 1 . .
H H35 0.2633 0.7471 0.2253 0.043 Uiso calc R 1 . .
C C36 0.4334(2) 0.6903(2) 0.14175(18) 0.0350(5) Uani d . 1 . .
H H36 0.4332 0.6134 0.1503 0.042 Uiso calc R 1 . .
C C37 0.9668(2) 0.4303(2) 0.44925(18) 0.0396(6) Uani d . 1 . .
H H37 0.9441 0.3825 0.4142 0.048 Uiso calc R 1 . .
C C38 1.0097(2) 0.3888(2) 0.53128(19) 0.0403(6) Uani d . 1 . .
H H38 1.0164 0.3125 0.5530 0.048 Uiso calc R 1 . .
C C39 0.9569(2) 0.5413(2) 0.41813(18) 0.0402(6) Uani d . 1 . .
H H39 0.9271 0.5699 0.3618 0.048 Uiso calc R 1 . .
C C40 0.0792(2) 0.8956(2) 0.48733(17) 0.0355(5) Uani d . 1 . .
H H40 0.1332 0.8240 0.4786 0.043 Uiso calc R 1 . .
C C41 0.1142(2) 0.9893(2) 0.43793(17) 0.0357(5) Uani d . 1 . .
H H41 0.1927 0.9821 0.3954 0.043 Uiso calc R 1 . .
C C42 0.0354(2) 1.0930(2) 0.45026(17) 0.0358(5) Uani d . 1 . .
H H42 0.0598 1.1570 0.4158 0.043 Uiso calc R 1 . .
F F1 0.05228(10) 0.08518(9) 0.20182(9) 0.0286(3) Uani d . 1 . .
F F2 0.03185(11) -0.11903(9) 0.27132(9) 0.0311(3) Uani d . 1 . .
F F3 -0.18009(11) -0.15337(9) 0.38715(9) 0.0313(3) Uani d . 1 . .
F F4 -0.37591(10) 0.02181(9) 0.42704(9) 0.0309(3) Uani d . 1 . .
F F5 -0.36339(10) 0.22482(9) 0.34957(9) 0.0283(3) Uani d . 1 . .
F F6 -0.20381(10) 0.71082(9) 0.23051(9) 0.0300(3) Uani d . 1 . .
F F7 -0.38674(12) 0.88024(10) 0.29644(10) 0.0361(3) Uani d . 1 . .
F F8 -0.60317(11) 0.84391(10) 0.40384(10) 0.0340(3) Uani d . 1 . .
F F9 -0.63544(10) 0.63517(10) 0.43230(10) 0.0384(3) Uani d . 1 . .
F F10 -0.45929(10) 0.46316(10) 0.35450(10) 0.0357(3) Uani d . 1 . .
F F11 0.25902(11) 0.17869(10) 0.20925(10) 0.0345(3) Uani d . 1 . .
F F12 0.37338(12) 0.07036(10) 0.34506(11) 0.0398(3) Uani d . 1 . .
F F13 0.40947(11) 0.18648(10) 0.48103(9) 0.0329(3) Uani d . 1 . .
F F14 0.33847(11) 0.41106(10) 0.47627(9) 0.0306(3) Uani d . 1 . .
F F15 0.24082(11) 0.52320(9) 0.33078(9) 0.0286(3) Uani d . 1 . .
F F16 0.02907(11) 0.78803(11) 0.08585(10) 0.0378(3) Uani d . 1 . .
F F17 0.12123(15) 0.96378(12) 0.00224(14) 0.0592(4) Uani d . 1 . .
F F18 0.34468(15) 0.92954(13) -0.12210(13) 0.0629(5) Uani d . 1 . .
F F19 0.47805(13) 0.71798(15) -0.15911(12) 0.0601(5) Uani d . 1 . .
F F20 0.38947(11) 0.54283(12) -0.07312(11) 0.0451(4) Uani d . 1 . .
H H5A 0.161(2) 0.348(2) -0.067(2) 0.055(9) Uiso d . 1 . .
H H5B 0.164(3) 0.231(3) -0.014(2) 0.081(11) Uiso d . 1 . .

loop_
_atom_site_aniso_label
_atom_site_aniso_U_11
_atom_site_aniso_U_22
_atom_site_aniso_U_33
_atom_site_aniso_U_12
_atom_site_aniso_U_13
_atom_site_aniso_U_23
Ni1 0.01482(12) 0.01921(13) 0.01695(13) -0.00518(9) -0.00446(9) 0.00217(9)
O1 0.0166(6) 0.0200(7) 0.0172(6) -0.0047(5) -0.0041(5) 0.0008(5)
O2 0.0195(7) 0.0198(7) 0.0189(7) -0.0055(5) -0.0030(5) 0.0015(5)
O3 0.0191(7) 0.0247(7) 0.0216(7) -0.0072(6) -0.0082(5) 0.0028(5)
O4 0.0159(6) 0.0225(7) 0.0186(6) -0.0062(5) -0.0061(5) 0.0019(5)
O5 0.0207(7) 0.0278(8) 0.0223(8) -0.0019(6) -0.0036(6) 0.0013(6)
C1 0.0173(9) 0.0240(10) 0.0221(10) -0.0050(8) -0.0039(7) 0.0004(8)
C2 0.0230(10) 0.0175(9) 0.0273(10) 0.0006(8) -0.0089(8) -0.0026(8)
C3 0.0306(11) 0.0144(9) 0.0265(10) -0.0069(8) -0.0103(8) 0.0022(8)
C4 0.0216(10) 0.0229(10) 0.0245(10) -0.0087(8) -0.0041(8) 0.0007(8)
C5 0.0189(9) 0.0205(10) 0.0227(10) -0.0023(8) -0.0060(8) 0.0000(8)
C6 0.0181(9) 0.0194(9) 0.0195(9) -0.0046(7) -0.0066(7) 0.0011(7)
C7 0.0143(9) 0.0205(9) 0.0194(9) -0.0049(7) -0.0075(7) 0.0035(7)
C8 0.0173(9) 0.0210(9) 0.0174(9) -0.0048(7) -0.0034(7) 0.0010(7)
C9 0.0156(9) 0.0208(9) 0.0180(9) -0.0060(7) -0.0063(7) -0.0011(7)
C10 0.0196(9) 0.0195(9) 0.0197(9) -0.0037(7) -0.0062(7) -0.0004(7)
C11 0.0224(10) 0.0260(10) 0.0215(10) -0.0083(8) -0.0059(8) -0.0012(8)
C12 0.0312(11) 0.0181(10) 0.0286(11) -0.0063(8) -0.0106(9) -0.0030(8)
C13 0.0255(10) 0.0202(10) 0.0291(11) 0.0038(8) -0.0115(8) -0.0080(8)
C14 0.0180(10) 0.0299(11) 0.0290(11) -0.0035(8) -0.0030(8) -0.0043(9)
C15 0.0235(10) 0.0190(10) 0.0277(10) -0.0047(8) -0.0065(8) -0.0012(8)
C16 0.0198(10) 0.0262(10) 0.0265(10) -0.0100(8) -0.0083(8) 0.0011(8)
C17 0.0230(10) 0.0224(10) 0.0348(12) -0.0074(8) -0.0096(9) 0.0082(9)
C18 0.0171(9) 0.0334(11) 0.0239(10) -0.0099(8) -0.0086(8) 0.0117(8)
C19 0.0189(9) 0.0322(11) 0.0210(10) -0.0114(8) -0.0062(8) 0.0029(8)
C20 0.0191(9) 0.0214(10) 0.0240(10) -0.0065(8) -0.0058(8) 0.0031(8)
C21 0.0153(9) 0.0254(10) 0.0215(10) -0.0067(8) -0.0053(7) 0.0028(8)
C22 0.0192(9) 0.0220(10) 0.0194(9) -0.0029(8) -0.0066(7) -0.0026(7)
C23 0.0196(10) 0.0289(11) 0.0244(10) -0.0095(8) -0.0104(8) 0.0041(8)
C24 0.0164(9) 0.0214(10) 0.0181(9) -0.0047(7) -0.0027(7) -0.0013(7)
C25 0.0218(10) 0.0274(10) 0.0192(9) -0.0111(8) -0.0108(8) 0.0047(8)
C26 0.0260(11) 0.0287(11) 0.0280(11) -0.0097(9) -0.0113(9) 0.0024(9)
C27 0.0454(14) 0.0249(12) 0.0482(14) -0.0114(10) -0.0255(12) 0.0045(10)
C28 0.0461(14) 0.0436(14) 0.0422(14) -0.0296(12) -0.0227(12) 0.0218(11)
C29 0.0274(12) 0.0571(16) 0.0321(12) -0.0232(11) -0.0074(10) 0.0146(11)
C30 0.0239(11) 0.0329(12) 0.0296(11) -0.0085(9) -0.0061(9) 0.0054(9)
C31 0.0299(12) 0.0404(14) 0.0417(14) -0.0015(10) -0.0107(10) -0.0081(11)
C32 0.0350(13) 0.0465(15) 0.0442(15) -0.0094(11) -0.0085(11) 0.0057(12)
C33 0.0522(16) 0.0320(13) 0.0490(15) -0.0051(12) -0.0165(13) 0.0051(11)
C34 0.0325(12) 0.0412(14) 0.0339(13) 0.0021(10) -0.0123(10) -0.0056(10)
C35 0.0258(11) 0.0479(14) 0.0366(13) -0.0073(10) -0.0121(10) -0.0045(11)
C36 0.0318(12) 0.0361(13) 0.0430(13) -0.0062(10) -0.0181(10) -0.0082(10)
C37 0.0297(12) 0.0504(16) 0.0401(14) -0.0069(11) -0.0098(10) -0.0120(11)
C38 0.0302(12) 0.0412(14) 0.0443(14) -0.0017(10) -0.0075(11) -0.0044(11)
C39 0.0271(12) 0.0563(16) 0.0332(13) 0.0007(11) -0.0109(10) -0.0048(11)
C40 0.0289(12) 0.0409(13) 0.0363(13) 0.0009(10) -0.0135(10) -0.0100(10)
C41 0.0225(11) 0.0549(15) 0.0310(12) -0.0086(10) -0.0067(9) -0.0092(11)
C42 0.0341(12) 0.0433(14) 0.0331(12) -0.0133(11) -0.0103(10) -0.0018(10)
F1 0.0177(6) 0.0254(6) 0.0352(7) -0.0019(5) -0.0003(5) 0.0025(5)
F2 0.0280(6) 0.0186(6) 0.0407(7) 0.0039(5) -0.0083(5) -0.0022(5)
F3 0.0362(7) 0.0170(6) 0.0398(7) -0.0077(5) -0.0103(6) 0.0051(5)
F4 0.0266(6) 0.0234(6) 0.0384(7) -0.0110(5) 0.0010(5) 0.0023(5)
F5 0.0165(6) 0.0194(6) 0.0419(7) -0.0022(4) -0.0004(5) 0.0024(5)
F6 0.0275(6) 0.0241(6) 0.0369(7) -0.0118(5) -0.0004(5) -0.0036(5)
F7 0.0411(8) 0.0188(6) 0.0482(8) -0.0070(5) -0.0107(6) -0.0044(5)
F8 0.0286(7) 0.0249(6) 0.0426(7) 0.0058(5) -0.0074(6) -0.0123(5)
F9 0.0202(6) 0.0326(7) 0.0536(8) -0.0036(5) 0.0041(6) -0.0096(6)
F10 0.0219(6) 0.0213(6) 0.0562(8) -0.0075(5) 0.0052(6) -0.0050(6)
F11 0.0400(7) 0.0262(6) 0.0448(8) -0.0063(5) -0.0233(6) -0.0044(6)
F12 0.0443(8) 0.0207(6) 0.0588(9) -0.0062(6) -0.0267(7) 0.0082(6)
F13 0.0311(7) 0.0378(7) 0.0329(7) -0.0114(6) -0.0185(5) 0.0171(6)
F14 0.0325(7) 0.0402(7) 0.0249(6) -0.0128(6) -0.0134(5) -0.0006(5)
F15 0.0356(7) 0.0217(6) 0.0324(7) -0.0062(5) -0.0164(5) 0.0003(5)
F16 0.0294(7) 0.0325(7) 0.0467(8) -0.0044(6) -0.0026(6) -0.0085(6)
F17 0.0676(11) 0.0249(7) 0.0897(13) -0.0127(7) -0.0301(10) 0.0047(8)
F18 0.0716(11) 0.0562(10) 0.0764(12) -0.0462(9) -0.0316(9) 0.0358(9)
F19 0.0342(8) 0.0802(12) 0.0579(10) -0.0287(8) 0.0049(7) 0.0183(9)
F20 0.0268(7) 0.0425(8) 0.0522(9) -0.0036(6) 0.0048(6) 0.0020(7)

loop_
_atom_type_symbol
_atom_type_description
_atom_type_scat_dispersion_real
_atom_type_scat_dispersion_imag
_atom_type_scat_source
C C 0.0033 0.0016 'International Tables Vol C Tables 4.2.6.8 and 6.1.1.4'
H H 0.0000 0.0000 'International Tables Vol C Tables 4.2.6.8 and 6.1.1.4'
O O 0.0106 0.0060 'International Tables Vol C Tables 4.2.6.8 and 6.1.1.4'
F F 0.0171 0.0103 'International Tables Vol C Tables 4.2.6.8 and 6.1.1.4'
Ni Ni 0.3393 1.1124 'International Tables Vol C Tables 4.2.6.8 and 6.1.1.4'

loop_
_geom_angle_atom_site_label_1
_geom_angle_atom_site_label_2
_geom_angle_atom_site_label_3
_geom_angle_site_symmetry_1
_geom_angle_site_symmetry_3
_geom_angle
_geom_angle_publ_flag
O1 Ni1 O2 . . 90.24(5) ?
O1 Ni1 O3 . . 87.64(5) ?
O2 Ni1 O3 . . 99.14(5) ?
O1 Ni1 O4 . . 177.63(5) ?
O2 Ni1 O4 . . 88.91(5) ?
O3 Ni1 O4 . . 90.31(5) ?
O1 Ni1 O5 . . 92.56(6) ?
O2 Ni1 O5 . . 170.92(6) ?
O3 Ni1 O5 . . 89.60(6) ?
O4 Ni1 O5 . . 88.62(6) ?
O1 Ni1 O4 . 2_565 99.98(5) ?
O2 Ni1 O4 . 2_565 85.44(5) ?
O3 Ni1 O4 . 2_565 171.13(5) ?
O4 Ni1 O4 . 2_565 82.15(5) ?
O5 Ni1 O4 . 2_565 85.57(5) ?
C7 O1 Ni1 . . 121.36(12) ?
C9 O2 Ni1 . . 123.15(12) ?
C22 O3 Ni1 . . 125.02(12) ?
C24 O4 Ni1 . . 124.01(12) ?
C24 O4 Ni1 . 2_565 134.13(12) ?
Ni1 O4 Ni1 . 2_565 97.85(5) ?
Ni1 O5 H5A . . 108.8(18) ?
Ni1 O5 H5B . . 125.4(19) ?
H5A O5 H5B . . 112(3) ?
F1 C1 C2 . . 116.69(17) ?
F1 C1 C6 . . 121.10(17) ?
C2 C1 C6 . . 122.14(17) ?
F2 C2 C3 . . 120.04(17) ?
F2 C2 C1 . . 120.04(17) ?
C3 C2 C1 . . 119.91(17) ?
F3 C3 C2 . . 119.94(17) ?
F3 C3 C4 . . 120.22(18) ?
C2 C3 C4 . . 119.84(17) ?
F4 C4 C5 . . 120.46(17) ?
F4 C4 C3 . . 120.10(17) ?
C5 C4 C3 . . 119.44(18) ?
F5 C5 C4 . . 116.24(16) ?
F5 C5 C6 . . 120.75(16) ?
C4 C5 C6 . . 122.99(17) ?
C5 C6 C1 . . 115.66(17) ?
C5 C6 C7 . . 123.78(16) ?
C1 C6 C7 . . 120.53(16) ?
O1 C7 C8 . . 126.52(17) ?
O1 C7 C6 . . 114.43(16) ?
C8 C7 C6 . . 119.02(16) ?
C9 C8 C7 . . 123.44(17) ?
C9 C8 H8 . . 118.3 ?
C7 C8 H8 . . 118.3 ?
O2 C9 C8 . . 125.00(17) ?
O2 C9 C10 . . 114.30(16) ?
C8 C9 C10 . . 120.65(16) ?
C15 C10 C11 . . 115.44(17) ?
C15 C10 C9 . . 123.26(17) ?
C11 C10 C9 . . 121.05(17) ?
F6 C11 C12 . . 116.11(17) ?
F6 C11 C10 . . 121.22(17) ?
C12 C11 C10 . . 122.67(18) ?
F7 C12 C13 . . 120.54(18) ?
F7 C12 C11 . . 119.88(18) ?
C13 C12 C11 . . 119.58(18) ?
F8 C13 C12 . . 120.75(18) ?
F8 C13 C14 . . 119.67(19) ?
C12 C13 C14 . . 119.57(18) ?
F9 C14 C15 . . 120.63(18) ?
F9 C14 C13 . . 119.14(18) ?
C15 C14 C13 . . 120.19(19) ?
F10 C15 C14 . . 116.73(17) ?
F10 C15 C10 . . 120.77(17) ?
C14 C15 C10 . . 122.47(18) ?
F11 C16 C17 . . 117.86(18) ?
F11 C16 C21 . . 120.12(17) ?
C17 C16 C21 . . 121.94(19) ?
F12 C17 C16 . . 120.64(19) ?
F12 C17 C18 . . 119.89(18) ?
C16 C17 C18 . . 119.47(18) ?
F13 C18 C19 . . 119.60(19) ?
F13 C18 C17 . . 120.21(18) ?
C19 C18 C17 . . 120.19(18) ?
F14 C19 C18 . . 119.38(17) ?
F14 C19 C20 . . 121.18(18) ?
C18 C19 C20 . . 119.43(19) ?
F15 C20 C19 . . 117.55(17) ?
F15 C20 C21 . . 120.66(17) ?
C19 C20 C21 . . 121.77(18) ?
C20 C21 C16 . . 117.02(17) ?
C20 C21 C22 . . 123.10(17) ?
C16 C21 C22 . . 119.82(17) ?
O3 C22 C23 . . 126.41(17) ?
O3 C22 C21 . . 115.41(16) ?
C23 C22 C21 . . 118.18(16) ?
C24 C23 C22 . . 125.07(18) ?
C24 C23 H23 . . 117.5 ?
C22 C23 H23 . . 117.5 ?
O4 C24 C23 . . 126.12(17) ?
O4 C24 C25 . . 117.26(16) ?
C23 C24 C25 . . 116.60(17) ?
C30 C25 C26 . . 116.83(18) ?
C30 C25 C24 . . 121.70(18) ?
C26 C25 C24 . . 121.44(17) ?
F16 C26 C25 . . 119.53(18) ?
F16 C26 C27 . . 118.08(19) ?
C25 C26 C27 . . 122.4(2) ?
F17 C27 C28 . . 119.8(2) ?
F17 C27 C26 . . 121.1(2) ?
C28 C27 C26 . . 119.1(2) ?
F18 C28 C29 . . 120.1(2) ?
F18 C28 C27 . . 119.8(2) ?
C29 C28 C27 . . 120.1(2) ?
F19 C29 C28 . . 120.3(2) ?
F19 C29 C30 . . 120.0(2) ?
C28 C29 C30 . . 119.7(2) ?
F20 C30 C25 . . 120.15(18) ?
F20 C30 C29 . . 118.00(19) ?
C25 C30 C29 . . 121.9(2) ?
C32 C31 C36 . . 120.0(2) ?
C32 C31 H31 . . 120.0 ?
C36 C31 H31 . . 120.0 ?
C31 C32 C33 . . 120.0(2) ?
C31 C32 H32 . . 120.0 ?
C33 C32 H32 . . 120.0 ?
C34 C33 C32 . . 120.4(2) ?
C34 C33 H33 . . 119.8 ?
C32 C33 H33 . . 119.8 ?
C33 C34 C35 . . 119.6(2) ?
C33 C34 H34 . . 120.2 ?
C35 C34 H34 . . 120.2 ?
C36 C35 C34 . . 120.3(2) ?
C36 C35 H35 . . 119.8 ?
C34 C35 H35 . . 119.8 ?
C35 C36 C31 . . 119.7(2) ?
C35 C36 H36 . . 120.2 ?
C31 C36 H36 . . 120.2 ?
C38 C37 C39 . . 119.9(2) ?
C38 C37 H37 . . 120.0 ?
C39 C37 H37 . . 120.0 ?
C37 C38 C39 . 2_766 119.8(2) ?
C37 C38 H38 . . 120.1 ?
C39 C38 H38 2_766 . 120.1 ?
C37 C39 C38 . 2_766 120.2(2) ?
C37 C39 H39 . . 119.9 ?
C38 C39 H39 2_766 . 119.9 ?
C41 C40 C42 . 2_576 119.5(2) ?
C41 C40 H40 . . 120.3 ?
C42 C40 H40 2_576 . 120.3 ?
C42 C41 C40 . . 120.2(2) ?
C42 C41 H41 . . 119.9 ?
C40 C41 H41 . . 119.9 ?
C41 C42 C40 . 2_576 120.3(2) ?
C41 C42 H42 . . 119.8 ?
C40 C42 H42 2_576 . 119.8 ?

loop_
_geom_bond_atom_site_label_1
_geom_bond_atom_site_label_2
_geom_bond_site_symmetry_2
_geom_bond_distance
_geom_bond_publ_flag
Ni1 O1 . 1.9804(13) ?
Ni1 O2 . 1.9974(13) ?
Ni1 O3 . 2.0003(13) ?
Ni1 O4 . 2.0401(13) ?
Ni1 O5 . 2.0854(14) ?
Ni1 O4 2_565 2.0922(13) ?
O1 C7 . 1.267(2) ?
O2 C9 . 1.278(2) ?
O3 C22 . 1.251(2) ?
O4 C24 . 1.288(2) ?
O4 Ni1 2_565 2.0922(13) ?
O5 H5A . 0.88(3) ?
O5 H5B . 0.99(4) ?
C1 F1 . 1.336(2) ?
C1 C2 . 1.385(3) ?
C1 C6 . 1.399(3) ?
C2 F2 . 1.339(2) ?
C2 C3 . 1.375(3) ?
C3 F3 . 1.338(2) ?
C3 C4 . 1.380(3) ?
C4 F4 . 1.334(2) ?
C4 C5 . 1.376(3) ?
C5 F5 . 1.346(2) ?
C5 C6 . 1.395(3) ?
C6 C7 . 1.506(3) ?
C7 C8 . 1.405(3) ?
C8 C9 . 1.394(3) ?
C8 H8 . 0.9500 ?
C9 C10 . 1.503(3) ?
C10 C15 . 1.394(3) ?
C10 C11 . 1.396(3) ?
C11 F6 . 1.346(2) ?
C11 C12 . 1.383(3) ?
C12 F7 . 1.335(2) ?
C12 C13 . 1.371(3) ?
C13 F8 . 1.335(2) ?
C13 C14 . 1.376(3) ?
C14 F9 . 1.345(2) ?
C14 C15 . 1.373(3) ?
C15 F10 . 1.340(2) ?
C16 F11 . 1.341(2) ?
C16 C17 . 1.375(3) ?
C16 C21 . 1.392(3) ?
C17 F12 . 1.338(2) ?
C17 C18 . 1.378(3) ?
C18 F13 . 1.336(2) ?
C18 C19 . 1.377(3) ?
C19 F14 . 1.337(2) ?
C19 C20 . 1.384(3) ?
C20 F15 . 1.340(2) ?
C20 C21 . 1.384(3) ?
C21 C22 . 1.501(3) ?
C22 C23 . 1.414(3) ?
C23 C24 . 1.375(3) ?
C23 H23 . 0.9500 ?
C24 C25 . 1.508(3) ?
C25 C30 . 1.379(3) ?
C25 C26 . 1.379(3) ?
C26 F16 . 1.343(2) ?
C26 C27 . 1.380(3) ?
C27 F17 . 1.336(3) ?
C27 C28 . 1.375(4) ?
C28 F18 . 1.344(2) ?
C28 C29 . 1.365(4) ?
C29 F19 . 1.340(3) ?
C29 C30 . 1.384(3) ?
C30 F20 . 1.340(3) ?
C31 C32 . 1.379(3) ?
C31 C36 . 1.399(3) ?
C31 H31 . 0.9500 ?
C32 C33 . 1.386(4) ?
C32 H32 . 0.9500 ?
C33 C34 . 1.383(4) ?
C33 H33 . 0.9500 ?
C34 C35 . 1.391(3) ?
C34 H34 . 0.9500 ?
C35 C36 . 1.381(3) ?
C35 H35 . 0.9500 ?
C36 H36 . 0.9500 ?
C37 C38 . 1.380(3) ?
C37 C39 . 1.380(4) ?
C37 H37 . 0.9500 ?
C38 C39 2_766 1.384(3) ?
C38 H38 . 0.9500 ?
C39 C38 2_766 1.384(3) ?
C39 H39 . 0.9500 ?
C40 C41 . 1.382(3) ?
C40 C42 2_576 1.386(3) ?
C40 H40 . 0.9500 ?
C41 C42 . 1.379(3) ?
C41 H41 . 0.9500 ?
C42 C40 2_576 1.386(3) ?
C42 H42 . 0.9500 ?

loop_
_geom_torsion_atom_site_label_1
_geom_torsion_atom_site_label_2
_geom_torsion_atom_site_label_3
_geom_torsion_atom_site_label_4
_geom_torsion_site_symmetry_1
_geom_torsion_site_symmetry_2
_geom_torsion_site_symmetry_3
_geom_torsion_site_symmetry_4
_geom_torsion
_geom_torsion_publ_flag
O2 Ni1 O1 C7 . . . . -32.04(13) ?
O3 Ni1 O1 C7 . . . . 67.10(13) ?
O5 Ni1 O1 C7 . . . . 156.60(13) ?
O1 Ni1 O2 C9 . . . . 27.32(14) ?
O3 Ni1 O2 C9 . . . . -60.33(14) ?
O4 Ni1 O2 C9 . . . . -150.47(14) ?
O4 Ni1 O2 C9 2_565 . . . 127.31(14) ?
O1 Ni1 O3 C22 . . . . 162.49(15) ?
O2 Ni1 O3 C22 . . . . -107.65(15) ?
O4 Ni1 O3 C22 . . . . -18.71(15) ?
O5 Ni1 O3 C22 . . . . 69.91(15) ?
O2 Ni1 O4 C24 . . . . 114.24(14) ?
O3 Ni1 O4 C24 . . . . 15.10(14) ?
O5 Ni1 O4 C24 . . . . -74.50(14) ?
O4 Ni1 O4 C24 2_565 . . . -160.21(17) ?
O2 Ni1 O4 Ni1 . . . 2_565 -85.55(6) ?
O3 Ni1 O4 Ni1 . . . 2_565 175.31(5) ?
O5 Ni1 O4 Ni1 . . . 2_565 85.71(6) ?
O4 Ni1 O4 Ni1 2_565 . . 2_565 0.0 ?
F1 C1 C2 F2 . . . . -2.4(3) ?
C6 C1 C2 F2 . . . . -179.41(18) ?
F1 C1 C2 C3 . . . . 176.34(17) ?
C6 C1 C2 C3 . . . . -0.6(3) ?
F2 C2 C3 F3 . . . . 0.4(3) ?
C1 C2 C3 F3 . . . . -178.34(17) ?
F2 C2 C3 C4 . . . . 179.29(18) ?
C1 C2 C3 C4 . . . . 0.5(3) ?
F3 C3 C4 F4 . . . . -0.5(3) ?
C2 C3 C4 F4 . . . . -179.35(18) ?
F3 C3 C4 C5 . . . . 179.43(18) ?
C2 C3 C4 C5 . . . . 0.6(3) ?
F4 C4 C5 F5 . . . . -3.2(3) ?
C3 C4 C5 F5 . . . . 176.87(17) ?
F4 C4 C5 C6 . . . . 178.31(18) ?
C3 C4 C5 C6 . . . . -1.6(3) ?
F5 C5 C6 C1 . . . . -176.96(17) ?
C4 C5 C6 C1 . . . . 1.5(3) ?
F5 C5 C6 C7 . . . . 1.0(3) ?
C4 C5 C6 C7 . . . . 179.48(18) ?
F1 C1 C6 C5 . . . . -177.17(17) ?
C2 C1 C6 C5 . . . . -0.3(3) ?
F1 C1 C6 C7 . . . . 4.8(3) ?
C2 C1 C6 C7 . . . . -178.41(18) ?
Ni1 O1 C7 C8 . . . . 20.8(2) ?
Ni1 O1 C7 C6 . . . . -161.17(11) ?
C5 C6 C7 O1 . . . . -144.21(18) ?
C1 C6 C7 O1 . . . . 33.7(2) ?
C5 C6 C7 C8 . . . . 34.0(3) ?
C1 C6 C7 C8 . . . . -148.08(18) ?
O1 C7 C8 C9 . . . . 8.1(3) ?
C6 C7 C8 C9 . . . . -169.85(17) ?
Ni1 O2 C9 C8 . . . . -10.0(2) ?
Ni1 O2 C9 C10 . . . . 172.71(11) ?
C7 C8 C9 O2 . . . . -14.2(3) ?
C7 C8 C9 C10 . . . . 162.99(17) ?
O2 C9 C10 C15 . . . . 146.20(18) ?
C8 C9 C10 C15 . . . . -31.2(3) ?
O2 C9 C10 C11 . . . . -27.9(2) ?
C8 C9 C10 C11 . . . . 154.63(18) ?
C15 C10 C11 F6 . . . . 178.25(17) ?
C9 C10 C11 F6 . . . . -7.2(3) ?
C15 C10 C11 C12 . . . . -1.2(3) ?
C9 C10 C11 C12 . . . . 173.40(18) ?
F6 C11 C12 F7 . . . . 2.4(3) ?
C10 C11 C12 F7 . . . . -178.17(18) ?
F6 C11 C12 C13 . . . . -176.82(17) ?
C10 C11 C12 C13 . . . . 2.6(3) ?
F7 C12 C13 F8 . . . . -1.3(3) ?
C11 C12 C13 F8 . . . . 177.90(18) ?
F7 C12 C13 C14 . . . . 179.32(18) ?
C11 C12 C13 C14 . . . . -1.5(3) ?
F8 C13 C14 F9 . . . . 1.7(3) ?
C12 C13 C14 F9 . . . . -178.97(18) ?
F8 C13 C14 C15 . . . . 179.62(18) ?
C12 C13 C14 C15 . . . . -1.0(3) ?
F9 C14 C15 F10 . . . . 2.6(3) ?
C13 C14 C15 F10 . . . . -175.33(19) ?
F9 C14 C15 C10 . . . . -179.55(18) ?
C13 C14 C15 C10 . . . . 2.5(3) ?
C11 C10 C15 F10 . . . . 176.35(17) ?
C9 C10 C15 F10 . . . . 1.9(3) ?
C11 C10 C15 C14 . . . . -1.4(3) ?
C9 C10 C15 C14 . . . . -175.83(18) ?
F11 C16 C17 F12 . . . . 0.1(3) ?
C21 C16 C17 F12 . . . . -176.85(18) ?
F11 C16 C17 C18 . . . . 179.82(17) ?
C21 C16 C17 C18 . . . . 2.9(3) ?
F12 C17 C18 F13 . . . . -2.4(3) ?
C16 C17 C18 F13 . . . . 177.86(17) ?
F12 C17 C18 C19 . . . . 177.48(18) ?
C16 C17 C18 C19 . . . . -2.3(3) ?
F13 C18 C19 F14 . . . . -2.3(3) ?
C17 C18 C19 F14 . . . . 177.79(17) ?
F13 C18 C19 C20 . . . . 178.58(17) ?
C17 C18 C19 C20 . . . . -1.3(3) ?
F14 C19 C20 F15 . . . . 3.5(3) ?
C18 C19 C20 F15 . . . . -177.41(17) ?
F14 C19 C20 C21 . . . . -174.65(17) ?
C18 C19 C20 C21 . . . . 4.4(3) ?
F15 C20 C21 C16 . . . . 178.12(17) ?
C19 C20 C21 C16 . . . . -3.8(3) ?
F15 C20 C21 C22 . . . . -4.7(3) ?
C19 C20 C21 C22 . . . . 173.40(18) ?
F11 C16 C21 C20 . . . . -176.78(17) ?
C17 C16 C21 C20 . . . . 0.1(3) ?
F11 C16 C21 C22 . . . . 6.0(3) ?
C17 C16 C21 C22 . . . . -177.17(18) ?
Ni1 O3 C22 C23 . . . . 15.0(3) ?
Ni1 O3 C22 C21 . . . . -165.46(12) ?
C20 C21 C22 O3 . . . . -128.3(2) ?
C16 C21 C22 O3 . . . . 48.8(2) ?
C20 C21 C22 C23 . . . . 51.3(3) ?
C16 C21 C22 C23 . . . . -131.6(2) ?
O3 C22 C23 C24 . . . . -0.4(3) ?
C21 C22 C23 C24 . . . . -179.97(18) ?
Ni1 O4 C24 C23 . . . . -7.6(3) ?
Ni1 O4 C24 C23 2_565 . . . -159.70(15) ?
Ni1 O4 C24 C25 . . . . 174.14(12) ?
Ni1 O4 C24 C25 2_565 . . . 22.0(3) ?
C22 C23 C24 O4 . . . . -3.5(3) ?
C22 C23 C24 C25 . . . . 174.81(18) ?
O4 C24 C25 C30 . . . . -114.4(2) ?
C23 C24 C25 C30 . . . . 67.1(3) ?
O4 C24 C25 C26 . . . . 67.8(2) ?
C23 C24 C25 C26 . . . . -110.7(2) ?
C30 C25 C26 F16 . . . . 179.13(18) ?
C24 C25 C26 F16 . . . . -3.0(3) ?
C30 C25 C26 C27 . . . . -1.4(3) ?
C24 C25 C26 C27 . . . . 176.50(19) ?
F16 C26 C27 F17 . . . . 0.8(3) ?
C25 C26 C27 F17 . . . . -178.7(2) ?
F16 C26 C27 C28 . . . . -179.0(2) ?
C25 C26 C27 C28 . . . . 1.5(3) ?
F17 C27 C28 F18 . . . . -0.8(3) ?
C26 C27 C28 F18 . . . . 179.1(2) ?
F17 C27 C28 C29 . . . . 179.6(2) ?
C26 C27 C28 C29 . . . . -0.5(4) ?
F18 C28 C29 F19 . . . . 0.4(4) ?
C27 C28 C29 F19 . . . . 180.0(2) ?
F18 C28 C29 C30 . . . . 179.9(2) ?
C27 C28 C29 C30 . . . . -0.5(4) ?
C26 C25 C30 F20 . . . . -179.68(18) ?
C24 C25 C30 F20 . . . . 2.4(3) ?
C26 C25 C30 C29 . . . . 0.4(3) ?
C24 C25 C30 C29 . . . . -177.49(19) ?
F19 C29 C30 F20 . . . . 0.2(3) ?
C28 C29 C30 F20 . . . . -179.4(2) ?
F19 C29 C30 C25 . . . . -179.9(2) ?
C28 C29 C30 C25 . . . . 0.5(3) ?
C36 C31 C32 C33 . . . . -0.8(4) ?
C31 C32 C33 C34 . . . . -0.3(4) ?
C32 C33 C34 C35 . . . . 0.9(4) ?
C33 C34 C35 C36 . . . . -0.5(3) ?
C34 C35 C36 C31 . . . . -0.5(3) ?
C32 C31 C36 C35 . . . . 1.1(3) ?
C39 C37 C38 C39 . . . 2_766 -0.2(4) ?
C38 C37 C39 C38 . . . 2_766 0.2(4) ?
C42 C40 C41 C42 2_576 . . . -0.4(4) ?
C40 C41 C42 C40 . . . 2_576 0.4(4) ?
